data_9010103
loop_
_publ_author_name
'Krivovichev, S. V.'
'Chernyshov, D. Y.'
'Dobelin, N.'
'Armbruster, T.'
'Kahlenberg, V.'
'Kaindl, R.'
'Tessadri, R.'
'Kaltenhauser, G.'

_publ_section_title
;
 Crystal chemistry and polytypism of tyrolite
 Sample: Brixlegg, Schwaz, Tyrol, Austria
 Note: Tyrolite-2M polytype
;
_journal_name_full 'American Mineralogist'
_journal_page_first 1378
_journal_page_last 1384
_journal_paper_doi 10.2138/am.2006.2040
_journal_volume 91
_journal_year 2006
_chemical_formula_sum 'As4 Ca2 Cu9 H23.92 O38.42'
_chemical_name_mineral Tyrolite
_space_group_IT_number 15
_symmetry_space_group_name_Hall '-C 2yc'
_symmetry_space_group_name_H-M 'C 1 2/c 1'
_cell_angle_alpha 90
_cell_angle_beta 96.432
_cell_angle_gamma 90
_cell_formula_units_Z 4
_cell_length_a 54.520
_cell_length_b 5.5638
_cell_length_c 10.4647
_cell_volume 3154.364
_database_code_amcsd 0004224
_exptl_crystal_density_diffrn 3.349
_cod_original_formula_sum 'Ca2 Cu9 As4 O38.42 H23.92'
_cod_database_code 9010103

loop_
_space_group_symop_operation_xyz
x,y,z
1/2+x,1/2+y,z
x,-y,1/2+z
1/2+x,1/2-y,1/2+z
-x,y,1/2-z
1/2-x,1/2+y,1/2-z
-x,-y,-z
1/2-x,1/2-y,-z

loop_
_atom_site_aniso_label
_atom_site_aniso_U_11
_atom_site_aniso_U_22
_atom_site_aniso_U_33
_atom_site_aniso_U_12
_atom_site_aniso_U_13
_atom_site_aniso_U_23
Ca 0.03500 0.01500 0.01900 0.00200 0.00400 0.00500
Cu1 0.01700 0.01600 0.01600 0.00160 0.00600 0.00280
Cu2 0.01900 0.01800 0.00900 -0.00160 0.00440 -0.00420
Cu3 0.02400 0.00400 0.01400 0.00460 0.00100 -0.00050
Cu4 0.01700 0.01300 0.02700 0.00050 0.00000 0.00200
Cu5 0.03200 0.01100 0.01900 -0.01000 0.00500 -0.00300
As1 0.01570 0.00670 0.01400 -0.00060 0.00080 -0.00030
As2 0.01940 0.00920 0.02600 0.00140 0.00640 -0.00060

loop_
_atom_site_label
_atom_site_fract_x
_atom_site_fract_y
_atom_site_fract_z
_atom_site_occupancy
_atom_site_U_iso_or_equiv
_atom_site_type_symbol
_atom_site_attached_hydrogens
Ca 0.17535 0.74870 0.17610 1.00000 0.02300 Ca 0
Cu1 0.11904 0.16770 0.49550 1.00000 0.01580 Cu 0
Cu2 0.07184 0.81690 0.11870 1.00000 0.01500 Cu 0
Cu3 0.02610 0.53630 0.45250 1.00000 0.01410 Cu 0
Cu4 0.11848 0.52790 0.25340 1.00000 0.01930 Cu 0
Cu5 0.00000 0.00000 0.00000 1.00000 0.02060 Cu 0
As1 0.06791 0.28120 0.30600 1.00000 0.01230 As 0
As2 0.15438 0.30270 0.00290 1.00000 0.01810 As 0
O1 0.08300 0.29400 0.45500 1.00000 0.01200 O 0
O2 0.08410 0.43100 0.20100 1.00000 0.01700 O 0
O3 0.04050 0.41800 0.30000 1.00000 0.00900 O 0
Wat4 0.20550 0.58100 0.33800 1.00000 0.04300 O 2
Wat5 0.18290 0.10800 0.28600 1.00000 0.04300 O 2
O6 0.06240 0.00300 0.27000 1.00000 0.01800 O 0
O7 0.20870 0.89400 0.05300 0.50000 0.06100 O 0
Wat7 0.20870 0.89400 0.05300 0.50000 0.06100 O 2
O8 0.14960 0.32000 0.83800 1.00000 0.01400 O 0
O9 0.18360 0.37800 0.06200 1.00000 0.02800 O 0
O-H10 0.00920 0.30100 0.07400 1.00000 0.02800 O 1
O-H11 0.03780 0.27400 0.57700 1.00000 0.02200 O 1
O12 0.13720 0.50000 0.07400 1.00000 0.02400 O 0
O13 0.15000 0.01100 0.04900 1.00000 0.02000 O 0
O-H14 0.12640 0.21200 0.32300 1.00000 0.01200 O 1
Wat15 0.01480 0.14600 0.84800 1.00000 0.01900 O 2
O-H16 0.10780 0.84400 0.16700 1.00000 0.01600 O 1
Wat17 0.06520 0.20200 0.00100 1.00000 0.10000 O 2
Wat18 0.09780 0.79700 0.45400 1.00000 0.07600 O 2
Wat19 0.24800 0.56000 0.10000 0.50000 0.15000 O 2
Wat20 0.24800 0.17000 0.15000 0.50000 0.08000 O 2
Wat21 0.25600 0.79000 0.06000 0.21000 0.08000 O 2

loop_
_cod_changelog_entry_id
_cod_changelog_entry_author
_cod_changelog_entry_date
_cod_changelog_entry_text
1
;cod-tools version 3.8.0
Id: cif_guess_AMCSD_atom_types 9581 2023-05-17 12:35:41Z saulius
;
2023-05-18T11:40:51+03:00
;Derived atom types and hydrogen counts
from atom names that follow the AMCSD naming convention
(Wat == water, O-H == hydroxyl).
;

loop_
_cod_related_entry_id
_cod_related_entry_database
_cod_related_entry_code
1 AMCSD 0004224
